data_4103568
loop_
_publ_author_name
'Matthew W. Powner'
'John D. Sutherland'
'Jack W. Szostak'

_publ_section_title
;
 Chemoselective Multicomponent One-Pot Assembly of Purine Precursors in
 Water
;
_journal_name_full 'Journal of the American Chemical Society'
_journal_page_first 16677
_journal_page_last 16688
_journal_paper_doi 10.1021/ja108197s
_journal_volume 132
_journal_year 2010
_chemical_formula_sum 'C8 H12 N6 O3'
_chemical_formula_weight 240.24
_chemical_name_systematic
; 
 ? 
;
_space_group_IT_number 2
_symmetry_cell_setting triclinic
_symmetry_space_group_name_Hall '-P 1'
_symmetry_space_group_name_H-M 'P -1'
_atom_sites_solution_hydrogens geom
_atom_sites_solution_primary direct
_atom_sites_solution_secondary difmap
_audit_creation_method SHELXL-97
_cell_angle_alpha 70.930(4)
_cell_angle_beta 81.342(3)
_cell_angle_gamma 77.812(4)
_cell_formula_units_Z 2
_cell_length_a 4.6631(3)
_cell_length_b 9.9982(6)
_cell_length_c 12.2965(7)
_cell_measurement_reflns_used 4345
_cell_measurement_temperature 100(2)
_cell_measurement_theta_max 27.1
_cell_measurement_theta_min 2.35
_cell_volume 527.55(6)
_computing_cell_refinement 'SAINT 7.46A (Bruker-AXS, 2009)'
_computing_data_collection 'APEX2 v2009.3.0 (Bruker-AXS, 2009)'
_computing_data_reduction 'SAINT 7.46A (Bruker-AXS, 2009)'
_computing_molecular_graphics 'Bruker SHELXTL'
_computing_publication_material 'Bruker SHELXTL'
_computing_structure_refinement 'SHELXL-97 (Sheldrick, 2008)'
_computing_structure_solution 'SHELXS-97 (Sheldrick, 2008)'
_diffrn_ambient_temperature 100(2)
_diffrn_measured_fraction_theta_full 0.995
_diffrn_measured_fraction_theta_max 0.995
_diffrn_measurement_device_type 'CCD area detector'
_diffrn_measurement_method 'phi and omega scans'
_diffrn_radiation_monochromator graphite
_diffrn_radiation_source 'fine-focus sealed tube'
_diffrn_radiation_type MoK\a
_diffrn_radiation_wavelength 0.71073
_diffrn_reflns_av_R_equivalents 0.0247
_diffrn_reflns_av_sigmaI/netI 0.0216
_diffrn_reflns_limit_h_max 5
_diffrn_reflns_limit_h_min -5
_diffrn_reflns_limit_k_max 12
_diffrn_reflns_limit_k_min -12
_diffrn_reflns_limit_l_max 15
_diffrn_reflns_limit_l_min -15
_diffrn_reflns_number 9665
_diffrn_reflns_theta_full 27.18
_diffrn_reflns_theta_max 27.18
_diffrn_reflns_theta_min 1.76
_exptl_absorpt_coefficient_mu 0.119
_exptl_absorpt_correction_T_max 0.9964
_exptl_absorpt_correction_T_min 0.9594
_exptl_absorpt_correction_type multi-scan
_exptl_absorpt_process_details sadabs
_exptl_crystal_colour colorless
_exptl_crystal_density_diffrn 1.512
_exptl_crystal_density_method 'not measured'
_exptl_crystal_description plate
_exptl_crystal_F_000 252
_exptl_crystal_size_max 0.35
_exptl_crystal_size_mid 0.20
_exptl_crystal_size_min 0.03
_refine_diff_density_max 0.365
_refine_diff_density_min -0.191
_refine_diff_density_rms 0.051
_refine_ls_extinction_method none
_refine_ls_goodness_of_fit_ref 1.077
_refine_ls_hydrogen_treatment mixed
_refine_ls_matrix_type full
_refine_ls_number_parameters 182
_refine_ls_number_reflns 2313
_refine_ls_number_restraints 0
_refine_ls_restrained_S_all 1.077
_refine_ls_R_factor_all 0.0439
_refine_ls_R_factor_gt 0.0380
_refine_ls_shift/su_max 0.000
_refine_ls_shift/su_mean 0.000
_refine_ls_structure_factor_coef Fsqd
_refine_ls_weighting_details 'calc w=1/[\s^2^(Fo^2^)+(0.0661P)^2^+0.1088P] where P=(Fo^2^+2Fc^2^)/3'
_refine_ls_weighting_scheme calc
_refine_ls_wR_factor_gt 0.1047
_refine_ls_wR_factor_ref 0.1094
_reflns_number_gt 1989
_reflns_number_total 2313
_reflns_threshold_expression >2sigma(I)
_cod_data_source_file ja108197s_si_003.cif
_cod_data_source_block MP1-141-A
_cod_database_code 4103568

loop_
_symmetry_equiv_pos_as_xyz
'x, y, z'
'-x, -y, -z'

loop_
_atom_site_label
_atom_site_type_symbol
_atom_site_fract_x
_atom_site_fract_y
_atom_site_fract_z
_atom_site_U_iso_or_equiv
_atom_site_adp_type
_atom_site_occupancy
_atom_site_symmetry_multiplicity
_atom_site_calc_flag
_atom_site_refinement_flags
O1 O 0.7741(2) 0.30168(10) -0.04077(8) 0.0229(2) Uani 1 1 d .
O2 O 0.0015(2) 0.43355(10) 0.36086(8) 0.0228(2) Uani 1 1 d .
N1 N 0.5598(3) 0.17840(14) -0.12292(10) 0.0276(3) Uani 1 1 d .
H1NA H 0.559(4) 0.252(2) -0.1845(16) 0.030(4) Uiso 1 1 d .
H1NB H 0.476(4) 0.102(2) -0.1136(15) 0.032(4) Uiso 1 1 d .
N2 N 0.7034(3) 0.07634(12) 0.06547(10) 0.0228(3) Uani 1 1 d .
N3 N 0.4600(2) 0.38327(12) 0.17047(9) 0.0189(2) Uani 1 1 d .
H3N H 0.361(4) 0.4558(19) 0.1878(15) 0.031(5) Uiso 1 1 d .
N4 N 0.3021(3) 0.05821(12) 0.39077(10) 0.0223(3) Uani 1 1 d .
N5 N 0.6271(2) 0.13358(11) 0.24212(9) 0.0193(3) Uani 1 1 d .
N6 N -0.1488(3) 0.23578(14) 0.49173(10) 0.0253(3) Uani 1 1 d .
H6NA H -0.143(4) 0.139(2) 0.5141(15) 0.035(5) Uiso 1 1 d .
H6NB H -0.271(4) 0.2925(19) 0.5298(15) 0.033(5) Uiso 1 1 d .
C1 C 0.6772(3) 0.17910(14) -0.03126(11) 0.0214(3) Uani 1 1 d .
C2 C 0.8344(3) 0.12713(14) 0.14088(11) 0.0203(3) Uani 1 1 d .
H2A H 1.0228 0.0617 0.1657 0.024 Uiso 1 1 calc R
C3 C 0.8960(3) 0.27869(14) 0.06733(11) 0.0206(3) Uani 1 1 d .
H3A H 1.1136 0.2761 0.0526 0.025 Uiso 1 1 calc R
C4 C 0.7576(3) 0.40070(14) 0.11633(11) 0.0194(3) Uani 1 1 d .
H4A H 0.8812 0.4028 0.1743 0.023 Uiso 1 1 calc R
H4B H 0.7486 0.4933 0.0536 0.023 Uiso 1 1 calc R
C5 C 0.4363(3) 0.25394(13) 0.25226(11) 0.0178(3) Uani 1 1 d .
C6 C 0.2388(3) 0.20761(14) 0.34639(11) 0.0194(3) Uani 1 1 d .
C7 C 0.5324(3) 0.01905(14) 0.32709(11) 0.0228(3) Uani 1 1 d .
H7A H 0.6251 -0.0781 0.3380 0.027 Uiso 1 1 calc R
C8 C 0.0215(3) 0.29915(14) 0.40046(11) 0.0197(3) Uani 1 1 d .
O1W O -0.5573(2) 0.59867(11) 0.34809(8) 0.0242(2) Uani 1 1 d .
H1WA H -0.385(5) 0.540(2) 0.3583(19) 0.055(6) Uiso 1 1 d .
H1WB H -0.691(5) 0.539(2) 0.3602(18) 0.056(6) Uiso 1 1 d .

loop_
_atom_site_aniso_label
_atom_site_aniso_U_11
_atom_site_aniso_U_22
_atom_site_aniso_U_33
_atom_site_aniso_U_23
_atom_site_aniso_U_13
_atom_site_aniso_U_12
O1 0.0285(5) 0.0190(5) 0.0201(5) -0.0042(4) 0.0013(4) -0.0072(4)
O2 0.0221(5) 0.0182(5) 0.0264(5) -0.0055(4) 0.0024(4) -0.0047(4)
N1 0.0415(7) 0.0204(6) 0.0210(6) -0.0026(5) -0.0020(5) -0.0117(5)
N2 0.0275(6) 0.0180(6) 0.0212(6) -0.0048(4) 0.0014(4) -0.0044(4)
N3 0.0163(5) 0.0154(6) 0.0228(5) -0.0041(4) 0.0023(4) -0.0034(4)
N4 0.0243(6) 0.0175(6) 0.0211(6) -0.0024(4) 0.0023(4) -0.0035(4)
N5 0.0186(5) 0.0168(5) 0.0194(5) -0.0036(4) 0.0014(4) -0.0016(4)
N6 0.0277(6) 0.0196(6) 0.0250(6) -0.0065(5) 0.0085(5) -0.0046(5)
C1 0.0219(7) 0.0176(6) 0.0228(6) -0.0069(5) 0.0049(5) -0.0031(5)
C2 0.0167(6) 0.0194(6) 0.0217(6) -0.0053(5) 0.0022(5) -0.0008(5)
C3 0.0158(6) 0.0218(7) 0.0216(6) -0.0046(5) 0.0020(5) -0.0038(5)
C4 0.0166(6) 0.0194(6) 0.0215(6) -0.0046(5) 0.0019(5) -0.0066(5)
C5 0.0159(6) 0.0173(6) 0.0198(6) -0.0053(5) -0.0017(5) -0.0027(5)
C6 0.0199(6) 0.0172(6) 0.0199(6) -0.0042(5) 0.0004(5) -0.0045(5)
C7 0.0252(7) 0.0164(6) 0.0218(6) -0.0020(5) 0.0013(5) -0.0017(5)
C8 0.0190(6) 0.0199(6) 0.0201(6) -0.0057(5) -0.0003(5) -0.0049(5)
O1W 0.0239(5) 0.0201(5) 0.0258(5) -0.0052(4) 0.0014(4) -0.0031(4)

loop_
_atom_type_symbol
_atom_type_description
_atom_type_scat_dispersion_real
_atom_type_scat_dispersion_imag
_atom_type_scat_source
C C 0.0033 0.0016 'International Tables Vol C Tables 4.2.6.8 and 6.1.1.4'
H H 0.0000 0.0000 'International Tables Vol C Tables 4.2.6.8 and 6.1.1.4'
N N 0.0061 0.0033 'International Tables Vol C Tables 4.2.6.8 and 6.1.1.4'
O O 0.0106 0.0060 'International Tables Vol C Tables 4.2.6.8 and 6.1.1.4'

loop_
_geom_angle_atom_site_label_1
_geom_angle_atom_site_label_2
_geom_angle_atom_site_label_3
_geom_angle
C1 O1 C3 106.66(10)
C1 N1 H1NA 119.2(12)
C1 N1 H1NB 115.7(11)
H1NA N1 H1NB 125.0(17)
C1 N2 C2 107.00(11)
C5 N3 C4 115.75(10)
C5 N3 H3N 115.0(12)
C4 N3 H3N 114.6(12)
C7 N4 C6 105.27(11)
C5 N5 C7 106.57(11)
C5 N5 C2 124.74(11)
C7 N5 C2 126.61(11)
C8 N6 H6NA 120.7(11)
C8 N6 H6NB 117.6(11)
H6NA N6 H6NB 121.7(15)
N2 C1 N1 126.58(13)
N2 C1 O1 117.62(12)
N1 C1 O1 115.80(12)
N2 C2 N5 109.41(10)
N2 C2 C3 105.44(10)
N5 C2 C3 111.35(10)
N2 C2 H2A 110.2
N5 C2 H2A 110.2
C3 C2 H2A 110.2
O1 C3 C4 109.56(10)
O1 C3 C2 103.15(10)
C4 C3 C2 116.18(10)
O1 C3 H3A 109.2
C4 C3 H3A 109.2
C2 C3 H3A 109.2
N3 C4 C3 110.85(10)
N3 C4 H4A 109.5
C3 C4 H4A 109.5
N3 C4 H4B 109.5
C3 C4 H4B 109.5
H4A C4 H4B 108.1
N5 C5 N3 119.17(11)
N5 C5 C6 106.08(11)
N3 C5 C6 134.54(12)
C5 C6 N4 109.42(11)
C5 C6 C8 125.88(12)
N4 C6 C8 124.31(12)
N4 C7 N5 112.61(12)
N4 C7 H7A 123.7
N5 C7 H7A 123.7
O2 C8 N6 122.52(12)
O2 C8 C6 119.72(12)
N6 C8 C6 117.76(12)
H1WA O1W H1WB 104.6(19)

loop_
_geom_bond_atom_site_label_1
_geom_bond_atom_site_label_2
_geom_bond_distance
O1 C1 1.3578(16)
O1 C3 1.4546(15)
O2 C8 1.2589(16)
N1 C1 1.3277(18)
N1 H1NA 0.866(19)
N1 H1NB 0.896(19)
N2 C1 1.2952(17)
N2 C2 1.4492(17)
N3 C5 1.3685(16)
N3 C4 1.4656(16)
N3 H3N 0.846(18)
N4 C7 1.2997(18)
N4 C6 1.3950(17)
N5 C5 1.3668(16)
N5 C7 1.3750(17)
N5 C2 1.4670(16)
N6 C8 1.3307(18)
N6 H6NA 0.912(19)
N6 H6NB 0.908(18)
C2 C3 1.5513(18)
C2 H2A 1.0000
C3 C4 1.5160(18)
C3 H3A 1.0000
C4 H4A 0.9900
C4 H4B 0.9900
C5 C6 1.3827(18)
C6 C8 1.4524(18)
C7 H7A 0.9500
O1W H1WA 0.89(2)
O1W H1WB 0.91(2)

loop_
_geom_hbond_atom_site_label_D
_geom_hbond_atom_site_label_H
_geom_hbond_atom_site_label_A
_geom_hbond_distance_DH
_geom_hbond_distance_HA
_geom_hbond_distance_DA
_geom_hbond_angle_DHA
_geom_hbond_site_symmetry_A
N1 H1NA O1W 0.866(19) 2.077(19) 2.9327(16) 169.5(16) 2_565
N1 H1NB N2 0.896(19) 2.006(19) 2.8940(17) 170.7(16) 2_655
N3 H3N O2 0.846(18) 2.483(18) 3.0189(15) 122.2(15) .
N3 H3N O1 0.846(18) 2.525(18) 3.0735(14) 123.5(14) 2_665
N6 H6NA N4 0.912(19) 2.157(19) 3.0066(17) 154.6(16) 2_556
N6 H6NB O1W 0.908(18) 2.102(18) 2.9762(16) 161.5(15) 2_466
O1W H1WA O2 0.89(2) 1.89(2) 2.7705(14) 172(2) .
O1W H1WB O2 0.91(2) 1.95(2) 2.8551(14) 170(2) 1_455

loop_
_geom_torsion_atom_site_label_1
_geom_torsion_atom_site_label_2
_geom_torsion_atom_site_label_3
_geom_torsion_atom_site_label_4
_geom_torsion
C2 N2 C1 N1 -178.04(13)
C2 N2 C1 O1 0.77(16)
C3 O1 C1 N2 1.74(15)
C3 O1 C1 N1 -179.31(11)
C1 N2 C2 N5 117.08(12)
C1 N2 C2 C3 -2.77(14)
C5 N5 C2 N2 -95.25(14)
C7 N5 C2 N2 66.08(16)
C5 N5 C2 C3 20.90(17)
C7 N5 C2 C3 -177.76(11)
C1 O1 C3 C4 -127.53(11)
C1 O1 C3 C2 -3.21(12)
N2 C2 C3 O1 3.63(12)
N5 C2 C3 O1 -114.93(11)
N2 C2 C3 C4 123.50(11)
N5 C2 C3 C4 4.93(15)
C5 N3 C4 C3 53.67(14)
O1 C3 C4 N3 77.12(13)
C2 C3 C4 N3 -39.21(15)
C7 N5 C5 N3 -173.28(11)
C2 N5 C5 N3 -8.82(18)
C7 N5 C5 C6 2.19(13)
C2 N5 C5 C6 166.65(11)
C4 N3 C5 N5 -30.90(16)
C4 N3 C5 C6 155.21(14)
N5 C5 C6 N4 -2.39(14)
N3 C5 C6 N4 172.05(13)
N5 C5 C6 C8 170.63(12)
N3 C5 C6 C8 -14.9(2)
C7 N4 C6 C5 1.62(14)
C7 N4 C6 C8 -171.53(12)
C6 N4 C7 N5 -0.20(15)
C5 N5 C7 N4 -1.29(15)
C2 N5 C7 N4 -165.36(12)
C5 C6 C8 O2 0.4(2)
N4 C6 C8 O2 172.42(12)
C5 C6 C8 N6 -179.11(12)
N4 C6 C8 N6 -7.08(19)
